data_2229473
loop_
_publ_author_name
'Wang, Yan'
'Wang, Yuekui'
'Jia, Jie'
'Gao, Xiaoli'
'Su, Xiaoling'

_publ_section_title
;
 Pyridinium tetrakis(1,1,1-trifluoropentane-2,4-dionato)dysprosate
;
_journal_coeditor_code OM2404
_journal_issue 3
_journal_name_full 'Acta Crystallographica Section E'
_journal_page_first m341
_journal_paper_doi 10.1107/S1600536811005034
_journal_volume 67
_journal_year 2011
_chemical_formula_iupac '(C5 H6 N) [Dy (C5 H4 F3 O2)4]'
_chemical_formula_moiety 'C5 H6 N +, C20 H16 Dy F12 O8 -'
_chemical_formula_sum 'C25 H22 Dy F12 N O8'
_chemical_formula_weight 854.94
_chemical_name_systematic
;
Pyridinium tetrakis(1,1,1-trifluoropentane-2,4-dionato)dysprosate
;
_space_group_IT_number 14
_symmetry_cell_setting monoclinic
_symmetry_space_group_name_Hall '-P 2ybc'
_symmetry_space_group_name_H-M 'P 1 21/c 1'
_atom_sites_solution_hydrogens geom
_atom_sites_solution_primary direct
_atom_sites_solution_secondary difmap
_audit_creation_method SHELXL-97
_cell_angle_alpha 90.00
_cell_angle_beta 103.116(6)
_cell_angle_gamma 90.00
_cell_formula_units_Z 4
_cell_length_a 10.619(4)
_cell_length_b 19.799(7)
_cell_length_c 15.715(6)
_cell_measurement_reflns_used 3207
_cell_measurement_temperature 298(2)
_cell_measurement_theta_max 21.04
_cell_measurement_theta_min 2.22
_cell_volume 3218(2)
_computing_cell_refinement 'SAINT (Bruker, 2000)'
_computing_data_collection 'SMART (Bruker, 2000)'
_computing_data_reduction 'SAINT (Bruker, 2000)'
_computing_molecular_graphics 'ORTEP-3 (Farrugia, 1997)'
_computing_publication_material 'SHELXTL/PC (Sheldrick, 2008)'
_computing_structure_refinement 'SHELXL97 (Sheldrick, 2008)'
_computing_structure_solution 'SHELXS97 (Sheldrick, 2008)'
_diffrn_ambient_temperature 298(2)
_diffrn_measured_fraction_theta_full 0.999
_diffrn_measured_fraction_theta_max 0.999
_diffrn_measurement_device_type 'Bruker SMART 1K CCD area detector'
_diffrn_measurement_method \w
_diffrn_radiation_monochromator graphite
_diffrn_radiation_source 'fine-focus sealed tube'
_diffrn_radiation_type MoK\a
_diffrn_radiation_wavelength 0.71073
_diffrn_reflns_av_R_equivalents 0.0390
_diffrn_reflns_av_sigmaI/netI 0.0529
_diffrn_reflns_limit_h_max 12
_diffrn_reflns_limit_h_min -12
_diffrn_reflns_limit_k_max 23
_diffrn_reflns_limit_k_min -19
_diffrn_reflns_limit_l_max 15
_diffrn_reflns_limit_l_min -18
_diffrn_reflns_number 14449
_diffrn_reflns_theta_full 25.00
_diffrn_reflns_theta_max 25.00
_diffrn_reflns_theta_min 1.68
_exptl_absorpt_coefficient_mu 2.436
_exptl_absorpt_correction_T_max 0.8676
_exptl_absorpt_correction_T_min 0.6163
_exptl_absorpt_correction_type multi-scan
_exptl_absorpt_process_details '(SADABS; Sheldrick, 2000)'
_exptl_crystal_colour colorless
_exptl_crystal_density_diffrn 1.765
_exptl_crystal_density_method 'not measured'
_exptl_crystal_description plate
_exptl_crystal_F_000 1668
_exptl_crystal_size_max 0.22
_exptl_crystal_size_mid 0.22
_exptl_crystal_size_min 0.06
_refine_diff_density_max 0.947
_refine_diff_density_min -0.454
_refine_ls_extinction_method none
_refine_ls_goodness_of_fit_ref 1.019
_refine_ls_hydrogen_treatment constr
_refine_ls_matrix_type full
_refine_ls_number_parameters 483
_refine_ls_number_reflns 5670
_refine_ls_number_restraints 78
_refine_ls_restrained_S_all 1.035
_refine_ls_R_factor_all 0.0752
_refine_ls_R_factor_gt 0.0498
_refine_ls_shift/su_max 0.001
_refine_ls_shift/su_mean 0.000
_refine_ls_structure_factor_coef Fsqd
_refine_ls_weighting_details 'calc w=1/[\s^2^(Fo^2^)+(0.0621P)^2^] where P=(Fo^2^+2Fc^2^)/3'
_refine_ls_weighting_scheme calc
_refine_ls_wR_factor_gt 0.1102
_refine_ls_wR_factor_ref 0.1214
_reflns_number_gt 4126
_reflns_number_total 5670
_reflns_threshold_expression I>2\s(I)
_cod_data_source_file om2404.cif
_cod_data_source_block I
_cod_original_cell_volume 3217.8(19)
_cod_original_sg_symbol_Hall '-P 2ybc '
_cod_original_sg_symbol_H-M 'P 21/c'
_cod_database_code 2229473
_cod_database_fobs_code 2229473

loop_
_symmetry_equiv_pos_as_xyz
'x, y, z'
'-x, y+1/2, -z+1/2'
'-x, -y, -z'
'x, -y-1/2, z-1/2'

loop_
_atom_site_type_symbol
_atom_site_label
_atom_site_fract_x
_atom_site_fract_y
_atom_site_fract_z
_atom_site_U_iso_or_equiv
_atom_site_adp_type
_atom_site_calc_flag
_atom_site_refinement_flags
_atom_site_occupancy
_atom_site_disorder_assembly
_atom_site_disorder_group
Dy Dy1 0.54349(3) 0.155070(15) 0.274306(19) 0.05328(14) Uani d . 1 . .
O O1 0.4836(5) 0.2430(2) 0.3649(3) 0.0698(13) Uani d . 1 . .
O O2 0.3848(5) 0.2201(2) 0.1874(3) 0.0664(13) Uani d . 1 . .
C C1 0.3730(10) 0.3186(5) 0.4363(6) 0.105(3) Uani d . 1 . .
H H1A 0.4141 0.2953 0.4889 0.157 Uiso calc R 1 . .
H H1B 0.2835 0.3259 0.4360 0.157 Uiso calc R 1 . .
H H1C 0.4147 0.3614 0.4339 0.157 Uiso calc R 1 . .
C C2 0.3834(8) 0.2772(4) 0.3590(5) 0.0656(19) Uani d . 1 . .
C C3 0.2847(8) 0.2808(4) 0.2828(5) 0.069(2) Uani d . 1 . .
H H3 0.2086 0.3029 0.2860 0.083 Uiso calc R 1 . .
C C4 0.2930(7) 0.2543(4) 0.2051(5) 0.0633(19) Uani d . 1 . .
C C5 0.1851(9) 0.2668(5) 0.1261(6) 0.088(3) Uani d D 1 . .
F F1 0.2181(6) 0.3041(4) 0.0687(4) 0.170(3) Uani d D 1 . .
F F2 0.1395(7) 0.2116(4) 0.0866(5) 0.165(3) Uani d D 1 . .
F F3 0.0817(7) 0.2960(4) 0.1425(4) 0.170(3) Uani d D 1 . .
O O3 0.3793(5) 0.1120(2) 0.3346(3) 0.0691(13) Uani d . 1 . .
O O4 0.4291(6) 0.0745(3) 0.1777(3) 0.0813(15) Uani d . 1 . .
C C6 0.1664(9) 0.1026(6) 0.3557(6) 0.116(3) Uani d . 1 . .
H H6A 0.1652 0.0631 0.3908 0.173 Uiso calc R 1 . .
H H6B 0.0825 0.1092 0.3180 0.173 Uiso calc R 1 . .
H H6C 0.1886 0.1413 0.3930 0.173 Uiso calc R 1 . .
C C7 0.2647(9) 0.0938(4) 0.3014(6) 0.076(2) Uani d . 1 . .
C C8 0.2294(10) 0.0660(5) 0.2176(7) 0.097(3) Uani d . 1 . .
H H8 0.1438 0.0530 0.1968 0.116 Uiso calc R 1 . .
C C9 0.3145(12) 0.0569(4) 0.1642(5) 0.090(3) Uani d . 1 A .
C C10 0.2692(12) 0.0137(6) 0.0779(8) 0.129(4) Uani d D 1 . .
F F4 0.2652(17) 0.0495(7) 0.0147(8) 0.139(5) Uani d PDU 0.560(15) A 1
F F5 0.3418(14) -0.0434(6) 0.0845(8) 0.138(5) Uani d PDU 0.560(15) A 1
F F6 0.1486(13) -0.0078(8) 0.0698(9) 0.152(6) Uani d PDU 0.560(15) A 1
F F4B 0.237(2) -0.0437(7) 0.0915(10) 0.136(6) Uani d PDU 0.440(15) A 2
F F5B 0.158(2) 0.0463(12) 0.0364(15) 0.201(10) Uani d PDU 0.440(15) A 2
F F6B 0.3444(16) 0.0219(8) 0.0223(10) 0.123(6) Uani d PDU 0.440(15) A 2
O O5 0.6258(5) 0.1812(2) 0.1486(3) 0.0685(13) Uani d . 1 . .
O O6 0.6880(5) 0.0700(2) 0.2623(3) 0.0687(13) Uani d . 1 . .
C C11 0.7528(9) 0.1973(5) 0.0427(5) 0.103(3) Uani d . 1 . .
H H11A 0.6789 0.2041 -0.0045 0.155 Uiso calc R 1 . .
H H11B 0.8178 0.1727 0.0219 0.155 Uiso calc R 1 . .
H H11C 0.7869 0.2402 0.0652 0.155 Uiso calc R 1 . .
C C12 0.7130(8) 0.1571(4) 0.1151(5) 0.0664(19) Uani d . 1 . .
C C13 0.7781(8) 0.0965(4) 0.1434(5) 0.075(2) Uani d . 1 . .
H H13 0.8392 0.0817 0.1135 0.089 Uiso calc R 1 . .
C C14 0.7591(7) 0.0577(3) 0.2112(5) 0.0641(19) Uani d . 1 . .
C C15 0.8293(10) -0.0080(5) 0.2295(7) 0.093(3) Uani d D 1 . .
F F7 0.9130(8) -0.0209(3) 0.1817(6) 0.170(3) Uani d D 1 . .
F F8 0.7516(7) -0.0582(3) 0.2151(6) 0.185(4) Uani d D 1 . .
F F9 0.8939(9) -0.0126(4) 0.3073(5) 0.194(4) Uani d D 1 . .
O O7 0.7171(5) 0.2319(2) 0.3091(3) 0.0692(13) Uani d . 1 . .
O O8 0.6620(5) 0.1262(2) 0.4147(3) 0.0624(12) Uani d . 1 . .
C C16 0.9245(11) 0.2782(6) 0.3435(7) 0.104(3) Uani d D 1 . .
H H16A 0.9699 0.2688 0.2962 0.104 Uiso d PR 0.64 . .
H H16B 1.0012 0.2854 0.3963 0.104 Uiso d PR 0.64 . .
H H16C 0.8937 0.3261 0.3317 0.104 Uiso d PR 0.64 . .
F F10B 1.0364(15) 0.2718(10) 0.3858(12) 0.157(8) Uani d PD 0.36 . .
F F11B 0.924(2) 0.2781(10) 0.2596(11) 0.160(7) Uani d PDU 0.36 . .
F F12B 0.879(2) 0.3390(8) 0.3519(18) 0.193(12) Uani d PD 0.36 . .
C C17 0.8278(8) 0.2252(4) 0.3569(5) 0.068(2) Uani d . 1 . .
C C18 0.8665(8) 0.1759(4) 0.4206(5) 0.070(2) Uani d . 1 . .
H H18 0.9536 0.1735 0.4483 0.084 Uiso calc R 1 . .
C C19 0.7838(7) 0.1309(3) 0.4447(4) 0.0589(18) Uani d . 1 . .
C C20 0.8358(10) 0.0834(5) 0.5191(6) 0.099(3) Uani d D 1 . .
H H20A 0.7625 0.0425 0.5206 0.099 Uiso d PR 0.36 . .
H H20B 0.8509 0.0975 0.5761 0.099 Uiso d PR 0.36 . .
H H20C 0.9073 0.0496 0.5146 0.099 Uiso d PR 0.36 . .
F F10 0.9621(9) 0.0751(5) 0.5361(6) 0.141(3) Uani d PD 0.64 . .
F F11 0.7907(13) 0.0241(5) 0.5025(9) 0.243(9) Uani d PD 0.64 . .
F F12 0.8159(13) 0.1056(7) 0.5915(6) 0.194(6) Uani d PD 0.64 . .
N N1 0.5608(8) 0.3261(3) 0.1375(6) 0.096(2) Uani d . 1 . .
H H1 0.5924 0.2859 0.1424 0.115 Uiso calc R 1 . .
C C21 0.5610(9) 0.3615(5) 0.2096(6) 0.089(3) Uani d . 1 . .
H H21 0.5963 0.3435 0.2645 0.106 Uiso calc R 1 . .
C C22 0.5089(10) 0.4241(4) 0.2015(6) 0.088(3) Uani d . 1 . .
H H22 0.5072 0.4495 0.2510 0.105 Uiso calc R 1 . .
C C23 0.4599(9) 0.4493(4) 0.1219(6) 0.089(3) Uani d . 1 . .
H H23 0.4224 0.4920 0.1162 0.106 Uiso calc R 1 . .
C C24 0.4647(9) 0.4130(4) 0.0494(6) 0.088(3) Uani d . 1 . .
H H24 0.4341 0.4316 -0.0057 0.106 Uiso calc R 1 . .
C C25 0.5124(10) 0.3516(4) 0.0571(7) 0.089(3) Uani d . 1 . .
H H25 0.5129 0.3259 0.0076 0.107 Uiso calc R 1 . .

loop_
_atom_site_aniso_label
_atom_site_aniso_U_11
_atom_site_aniso_U_22
_atom_site_aniso_U_33
_atom_site_aniso_U_12
_atom_site_aniso_U_13
_atom_site_aniso_U_23
Dy1 0.0585(2) 0.0521(2) 0.0466(2) 0.00072(16) 0.00630(14) 0.00471(15)
O1 0.067(3) 0.074(3) 0.062(3) 0.006(3) 0.002(2) -0.007(2)
O2 0.062(3) 0.078(3) 0.054(3) 0.011(3) 0.004(2) 0.009(2)
C1 0.123(9) 0.100(6) 0.092(7) 0.029(6) 0.027(6) -0.018(5)
C2 0.068(5) 0.054(4) 0.075(5) 0.003(4) 0.017(4) 0.007(4)
C3 0.068(5) 0.063(5) 0.076(5) 0.015(4) 0.013(4) 0.009(4)
C4 0.058(5) 0.062(4) 0.063(5) 0.004(4) -0.001(4) 0.020(4)
C5 0.072(6) 0.108(7) 0.077(6) 0.010(6) 0.000(5) 0.014(6)
F1 0.125(5) 0.248(8) 0.120(5) -0.011(5) -0.008(4) 0.111(6)
F2 0.137(6) 0.161(6) 0.148(6) -0.001(5) -0.067(4) -0.004(5)
F3 0.106(5) 0.275(9) 0.111(5) 0.088(6) -0.010(4) 0.003(5)
O3 0.071(4) 0.071(3) 0.063(3) -0.009(3) 0.009(3) 0.010(3)
O4 0.084(4) 0.085(4) 0.071(3) -0.020(3) 0.008(3) -0.026(3)
C6 0.078(7) 0.159(10) 0.122(8) -0.001(7) 0.049(6) 0.015(7)
C7 0.075(6) 0.065(5) 0.083(6) -0.013(4) 0.007(5) 0.014(4)
C8 0.081(7) 0.105(7) 0.096(7) -0.021(5) 0.002(6) 0.004(6)
C9 0.123(9) 0.069(5) 0.063(5) -0.020(6) -0.008(5) -0.006(4)
C10 0.130(11) 0.126(11) 0.122(10) -0.037(9) 0.008(8) 0.026(8)
F4 0.147(7) 0.143(7) 0.122(6) -0.008(5) 0.021(5) -0.001(4)
F5 0.145(7) 0.131(7) 0.130(6) 0.002(4) 0.015(4) -0.025(4)
F6 0.148(7) 0.151(7) 0.151(7) -0.022(5) 0.020(5) -0.006(5)
F4B 0.143(8) 0.128(7) 0.137(7) -0.008(5) 0.030(5) -0.011(5)
F5B 0.201(11) 0.203(11) 0.194(11) -0.002(5) 0.033(5) -0.008(5)
F6B 0.127(7) 0.125(7) 0.115(7) -0.006(5) 0.025(5) -0.012(5)
O5 0.083(4) 0.067(3) 0.058(3) 0.006(3) 0.021(3) 0.011(2)
O6 0.085(4) 0.061(3) 0.064(3) 0.015(3) 0.024(3) 0.005(2)
C11 0.118(8) 0.129(8) 0.078(6) 0.001(7) 0.053(6) 0.021(6)
C12 0.064(5) 0.077(5) 0.057(4) -0.002(4) 0.013(4) -0.010(4)
C13 0.078(6) 0.081(6) 0.071(5) 0.001(5) 0.030(4) -0.014(4)
C14 0.065(5) 0.051(4) 0.070(5) -0.005(4) 0.002(4) -0.018(4)
C15 0.099(8) 0.077(6) 0.108(8) 0.014(6) 0.034(6) 0.001(6)
F7 0.184(7) 0.125(5) 0.231(8) 0.067(5) 0.112(7) 0.020(5)
F8 0.154(7) 0.062(3) 0.348(12) -0.006(4) 0.074(7) -0.012(5)
F9 0.267(10) 0.153(6) 0.129(6) 0.118(7) -0.024(6) 0.014(5)
O7 0.061(3) 0.072(3) 0.071(3) -0.005(3) 0.006(3) 0.007(3)
O8 0.063(3) 0.067(3) 0.053(3) 0.004(3) 0.005(2) 0.012(2)
C16 0.091(8) 0.123(9) 0.095(7) -0.029(7) 0.015(6) 0.000(6)
F10B 0.084(13) 0.21(2) 0.160(16) -0.055(13) -0.010(11) 0.055(14)
F11B 0.158(8) 0.168(8) 0.157(8) -0.016(5) 0.043(5) 0.003(5)
F12B 0.15(2) 0.110(14) 0.35(4) -0.061(13) 0.14(2) -0.024(16)
C17 0.067(5) 0.074(5) 0.064(5) -0.008(4) 0.019(4) -0.016(4)
C18 0.056(5) 0.076(5) 0.069(5) 0.008(4) -0.002(4) -0.005(4)
C19 0.060(5) 0.058(4) 0.050(4) 0.017(4) -0.004(3) -0.006(3)
C20 0.086(7) 0.105(8) 0.085(7) 0.005(6) -0.025(5) 0.028(6)
F10 0.107(8) 0.146(8) 0.145(8) 0.029(6) -0.020(6) 0.041(6)
F11 0.243(14) 0.124(8) 0.253(15) -0.077(9) -0.170(12) 0.118(9)
F12 0.239(14) 0.273(15) 0.079(6) 0.122(12) 0.052(8) 0.063(8)
N1 0.114(7) 0.059(4) 0.134(7) 0.011(4) 0.069(6) 0.016(5)
C21 0.098(7) 0.094(7) 0.073(6) -0.007(5) 0.017(5) 0.020(5)
C22 0.126(8) 0.065(5) 0.074(6) -0.003(5) 0.024(5) -0.011(5)
C23 0.098(7) 0.064(5) 0.105(7) 0.017(5) 0.024(6) -0.002(5)
C24 0.109(7) 0.080(6) 0.072(5) -0.008(5) 0.010(5) 0.017(5)
C25 0.116(8) 0.067(6) 0.100(7) -0.023(5) 0.058(6) -0.016(5)

loop_
_atom_type_symbol
_atom_type_description
_atom_type_scat_dispersion_real
_atom_type_scat_dispersion_imag
_atom_type_scat_source
C C 0.0033 0.0016 'International Tables Vol C Tables 4.2.6.8 and 6.1.1.4'
H H 0.0000 0.0000 'International Tables Vol C Tables 4.2.6.8 and 6.1.1.4'
N N 0.0061 0.0033 'International Tables Vol C Tables 4.2.6.8 and 6.1.1.4'
O O 0.0106 0.0060 'International Tables Vol C Tables 4.2.6.8 and 6.1.1.4'
F F 0.0171 0.0103 'International Tables Vol C Tables 4.2.6.8 and 6.1.1.4'
Dy Dy -0.1892 4.4098 'International Tables Vol C Tables 4.2.6.8 and 6.1.1.4'

loop_
_geom_angle_atom_site_label_1
_geom_angle_atom_site_label_2
_geom_angle_atom_site_label_3
_geom_angle_site_symmetry_1
_geom_angle_site_symmetry_3
_geom_angle
_geom_angle_publ_flag
O2 Dy1 O6 . . 140.08(17) ?
O2 Dy1 O3 . . 86.05(17) ?
O6 Dy1 O3 . . 109.78(17) ?
O2 Dy1 O4 . . 78.12(19) ?
O6 Dy1 O4 . . 73.0(2) ?
O3 Dy1 O4 . . 71.84(18) ?
O2 Dy1 O8 . . 148.85(17) ?
O6 Dy1 O8 . . 71.07(16) ?
O3 Dy1 O8 . . 79.62(17) ?
O4 Dy1 O8 . . 122.14(17) ?
O2 Dy1 O7 . . 101.87(18) ?
O6 Dy1 O7 . . 89.42(18) ?
O3 Dy1 O7 . . 139.54(17) ?
O4 Dy1 O7 . . 148.56(18) ?
O8 Dy1 O7 . . 73.40(16) ?
O2 Dy1 O5 . . 75.24(17) ?
O6 Dy1 O5 . . 73.54(16) ?
O3 Dy1 O5 . . 149.75(18) ?
O4 Dy1 O5 . . 81.05(18) ?
O8 Dy1 O5 . . 127.59(17) ?
O7 Dy1 O5 . . 68.84(17) ?
O2 Dy1 O1 . . 72.12(16) ?
O6 Dy1 O1 . . 146.89(17) ?
O3 Dy1 O1 . . 72.74(17) ?
O4 Dy1 O1 . . 134.69(19) ?
O8 Dy1 O1 . . 77.24(16) ?
O7 Dy1 O1 . . 72.29(17) ?
O5 Dy1 O1 . . 121.60(16) ?
C2 O1 Dy1 . . 132.8(5) ?
C4 O2 Dy1 . . 131.5(4) ?
C2 C1 H1A . . 109.5 ?
C2 C1 H1B . . 109.5 ?
H1A C1 H1B . . 109.5 ?
C2 C1 H1C . . 109.5 ?
H1A C1 H1C . . 109.5 ?
H1B C1 H1C . . 109.5 ?
O1 C2 C3 . . 123.5(7) ?
O1 C2 C1 . . 117.3(7) ?
C3 C2 C1 . . 119.2(8) ?
C4 C3 C2 . . 124.2(7) ?
C4 C3 H3 . . 117.9 ?
C2 C3 H3 . . 117.9 ?
O2 C4 C3 . . 128.1(7) ?
O2 C4 C5 . . 112.7(7) ?
C3 C4 C5 . . 119.2(7) ?
F1 C5 F2 . . 106.4(9) ?
F1 C5 F3 . . 105.0(8) ?
F2 C5 F3 . . 103.1(9) ?
F1 C5 C4 . . 113.5(8) ?
F2 C5 C4 . . 112.8(7) ?
F3 C5 C4 . . 115.0(8) ?
C7 O3 Dy1 . . 132.6(5) ?
C9 O4 Dy1 . . 130.5(6) ?
C7 C6 H6A . . 109.5 ?
C7 C6 H6B . . 109.5 ?
H6A C6 H6B . . 109.5 ?
C7 C6 H6C . . 109.5 ?
H6A C6 H6C . . 109.5 ?
H6B C6 H6C . . 109.5 ?
O3 C7 C8 . . 121.9(8) ?
O3 C7 C6 . . 117.5(8) ?
C8 C7 C6 . . 120.6(9) ?
C9 C8 C7 . . 123.6(9) ?
C9 C8 H8 . . 118.2 ?
C7 C8 H8 . . 118.2 ?
O4 C9 C8 . . 127.8(8) ?
O4 C9 C10 . . 113.3(9) ?
C8 C9 C10 . . 118.7(10) ?
F4 C10 F4B . . 136.8(15) ?
F4 C10 F6B . . 45.6(9) ?
F4B C10 F6B . . 117.9(15) ?
F4 C10 F6 . . 104.8(13) ?
F4B C10 F6 . . 54.0(10) ?
F6B C10 F6 . . 133.7(13) ?
F4 C10 F5 . . 117.5(14) ?
F4B C10 F5 . . 52.5(10) ?
F6B C10 F5 . . 74.6(12) ?
F6 C10 F5 . . 105.0(12) ?
F4 C10 F5B . . 57.9(11) ?
F4B C10 F5B . . 106.0(15) ?
F6B C10 F5B . . 102.1(14) ?
F6 C10 F5B . . 53.2(11) ?
F5 C10 F5B . . 147.1(15) ?
F4 C10 C9 . . 109.5(10) ?
F4B C10 C9 . . 113.3(11) ?
F6B C10 C9 . . 112.8(11) ?
F6 C10 C9 . . 110.8(11) ?
F5 C10 C9 . . 109.1(10) ?
F5B C10 C9 . . 102.3(13) ?
C12 O5 Dy1 . . 134.9(5) ?
C14 O6 Dy1 . . 134.8(5) ?
C12 C11 H11A . . 109.5 ?
C12 C11 H11B . . 109.5 ?
H11A C11 H11B . . 109.5 ?
C12 C11 H11C . . 109.5 ?
H11A C11 H11C . . 109.5 ?
H11B C11 H11C . . 109.5 ?
O5 C12 C13 . . 123.2(7) ?
O5 C12 C11 . . 118.0(7) ?
C13 C12 C11 . . 118.7(7) ?
C14 C13 C12 . . 125.3(7) ?
C14 C13 H13 . . 117.4 ?
C12 C13 H13 . . 117.4 ?
O6 C14 C13 . . 127.8(7) ?
O6 C14 C15 . . 113.3(7) ?
C13 C14 C15 . . 119.0(8) ?
F9 C15 F8 . . 107.6(10) ?
F9 C15 F7 . . 104.5(9) ?
F8 C15 F7 . . 103.9(8) ?
F9 C15 C14 . . 112.7(8) ?
F8 C15 C14 . . 111.7(8) ?
F7 C15 C14 . . 115.7(8) ?
C17 O7 Dy1 . . 130.6(5) ?
C19 O8 Dy1 . . 127.7(4) ?
F10B C16 F12B . . 112.0(17) ?
F10B C16 F11B . . 108.9(15) ?
F12B C16 F11B . . 100.6(16) ?
F10B C16 C17 . . 117.0(12) ?
F12B C16 C17 . . 110.0(11) ?
F11B C16 C17 . . 106.8(12) ?
C17 C16 H16A . . 115.7 ?
C17 C16 H16B . . 114.7 ?
H16A C16 H16B . . 101.5 ?
C17 C16 H16C . . 118.4 ?
H16A C16 H16C . . 103.4 ?
H16B C16 H16C . . 100.6 ?
H16A F10B H16B . . 96.0 ?
C16 F11B H16A . . 47.4 ?
O7 C17 C18 . . 126.1(7) ?
O7 C17 C16 . . 114.7(8) ?
C18 C17 C16 . . 119.1(8) ?
C19 C18 C17 . . 123.6(7) ?
C19 C18 H18 . . 118.2 ?
C17 C18 H18 . . 118.2 ?
O8 C19 C18 . . 127.5(6) ?
O8 C19 C20 . . 113.8(7) ?
C18 C19 C20 . . 118.6(7) ?
F11 C20 F12 . . 111.6(13) ?
F11 C20 F10 . . 104.2(11) ?
F12 C20 F10 . . 103.2(9) ?
F11 C20 C19 . . 111.3(8) ?
F12 C20 C19 . . 111.8(9) ?
F10 C20 C19 . . 114.4(9) ?
C19 C20 H20A . . 109.4 ?
C19 C20 H20B . . 121.4 ?
H20A C20 H20B . . 99.6 ?
C19 C20 H20C . . 120.1 ?
H20A C20 H20C . . 93.3 ?
H20B C20 H20C . . 107.3 ?
C20 F10 H20C . . 51.2 ?
C20 F11 H20A . . 62.4 ?
C20 F11 H20C . . 46.8 ?
H20A F11 H20C . . 105.2 ?
C21 N1 C25 . . 121.7(7) ?
C21 N1 H1 . . 119.2 ?
C25 N1 H1 . . 119.2 ?
N1 C21 C22 . . 118.8(8) ?
N1 C21 H21 . . 120.6 ?
C22 C21 H21 . . 120.6 ?
C23 C22 C21 . . 119.7(8) ?
C23 C22 H22 . . 120.1 ?
C21 C22 H22 . . 120.1 ?
C22 C23 C24 . . 120.3(8) ?
C22 C23 H23 . . 119.8 ?
C24 C23 H23 . . 119.8 ?
C25 C24 C23 . . 120.0(9) ?
C25 C24 H24 . . 120.0 ?
C23 C24 H24 . . 120.0 ?
C24 C25 N1 . . 119.4(8) ?
C24 C25 H25 . . 120.3 ?
N1 C25 H25 . . 120.3 ?

loop_
_geom_bond_atom_site_label_1
_geom_bond_atom_site_label_2
_geom_bond_site_symmetry_2
_geom_bond_distance
_geom_bond_publ_flag
Dy1 O2 . 2.305(5) y
Dy1 O6 . 2.315(5) y
Dy1 O3 . 2.326(5) y
Dy1 O4 . 2.342(5) y
Dy1 O8 . 2.349(4) y
Dy1 O7 . 2.356(5) y
Dy1 O5 . 2.390(5) y
Dy1 O1 . 2.423(5) y
O1 C2 . 1.247(8) ?
O2 C4 . 1.269(8) ?
C1 C2 . 1.492(10) ?
C1 H1A . 0.9600 ?
C1 H1B . 0.9600 ?
C1 H1C . 0.9600 ?
C2 C3 . 1.403(10) ?
C3 C4 . 1.350(10) ?
C3 H3 . 0.9300 ?
C4 C5 . 1.507(11) ?
C5 F1 . 1.275(9) ?
C5 F2 . 1.295(9) ?
C5 F3 . 1.317(9) ?
O3 C7 . 1.264(8) ?
O4 C9 . 1.238(11) ?
C6 C7 . 1.501(11) ?
C6 H6A . 0.9600 ?
C6 H6B . 0.9600 ?
C6 H6C . 0.9600 ?
C7 C8 . 1.397(12) ?
C8 C9 . 1.378(13) ?
C8 H8 . 0.9300 ?
C9 C10 . 1.582(14) ?
C10 F4 . 1.213(12) ?
C10 F4B . 1.220(14) ?
C10 F6B . 1.321(14) ?
C10 F6 . 1.328(13) ?
C10 F5 . 1.359(13) ?
C10 F5B . 1.372(16) ?
O5 C12 . 1.258(8) ?
O6 C14 . 1.245(8) ?
C11 C12 . 1.525(10) ?
C11 H11A . 0.9600 ?
C11 H11B . 0.9600 ?
C11 H11C . 0.9600 ?
C12 C13 . 1.405(10) ?
C13 C14 . 1.365(10) ?
C13 H13 . 0.9300 ?
C14 C15 . 1.494(11) ?
C15 F9 . 1.263(10) ?
C15 F8 . 1.278(10) ?
C15 F7 . 1.313(9) ?
O7 C17 . 1.250(9) ?
O8 C19 . 1.275(8) ?
C16 F10B . 1.230(14) ?
C16 F12B . 1.314(14) ?
C16 F11B . 1.317(14) ?
C16 C17 . 1.517(12) ?
C16 H16A . 0.9912 ?
C16 H16B . 1.0321 ?
C16 H16C . 1.0056 ?
F10B H16A . 1.4259 ?
F10B H16B . 0.5180 ?
F11B H16A . 0.6894 ?
F12B H16C . 0.4623 ?
C17 C18 . 1.392(10) ?
C18 C19 . 1.363(10) ?
C18 H18 . 0.9300 ?
C19 C20 . 1.505(10) ?
C20 F11 . 1.272(11) ?
C20 F12 . 1.281(11) ?
C20 F10 . 1.317(10) ?
C20 H20A . 1.1271 ?
C20 H20B . 0.9180 ?
C20 H20C . 1.0263 ?
F10 H20C . 0.7857 ?
F11 H20A . 0.5838 ?
F11 H20C . 1.3102 ?
F12 H20B . 0.5114 ?
N1 C21 . 1.333(11) ?
N1 C25 . 1.350(12) ?
N1 H1 . 0.8600 ?
C21 C22 . 1.350(11) ?
C21 H21 . 0.9300 ?
C22 C23 . 1.338(11) ?
C22 H22 . 0.9300 ?
C23 C24 . 1.358(11) ?
C23 H23 . 0.9300 ?
C24 C25 . 1.312(11) ?
C24 H24 . 0.9300 ?
C25 H25 . 0.9300 ?

loop_
_geom_hbond_atom_site_label_D
_geom_hbond_atom_site_label_H
_geom_hbond_atom_site_label_A
_geom_hbond_site_symmetry_A
_geom_hbond_distance_DH
_geom_hbond_distance_HA
_geom_hbond_distance_DA
_geom_hbond_angle_DHA
_geom_hbond_publ_flag
N1 H1 O5 . 0.86 2.10 2.947(8) 167 y

loop_
_geom_torsion_atom_site_label_1
_geom_torsion_atom_site_label_2
_geom_torsion_atom_site_label_3
_geom_torsion_atom_site_label_4
_geom_torsion_site_symmetry_1
_geom_torsion_site_symmetry_2
_geom_torsion_site_symmetry_3
_geom_torsion_site_symmetry_4
_geom_torsion
_geom_torsion_publ_flag
O2 Dy1 O1 C2 . . . . 24.6(6) ?
O6 Dy1 O1 C2 . . . . -166.8(6) ?
O3 Dy1 O1 C2 . . . . -66.9(6) ?
O4 Dy1 O1 C2 . . . . -26.9(7) ?
O8 Dy1 O1 C2 . . . . -149.8(7) ?
O7 Dy1 O1 C2 . . . . 133.8(7) ?
O5 Dy1 O1 C2 . . . . 83.7(7) ?
O6 Dy1 O2 C4 . . . . 161.1(6) ?
O3 Dy1 O2 C4 . . . . 44.6(6) ?
O4 Dy1 O2 C4 . . . . 116.9(6) ?
O8 Dy1 O2 C4 . . . . -17.8(8) ?
O7 Dy1 O2 C4 . . . . -95.3(6) ?
O5 Dy1 O2 C4 . . . . -159.4(6) ?
O1 Dy1 O2 C4 . . . . -28.5(6) ?
Dy1 O1 C2 C1 . . . . 169.3(5) ?
C1 C2 C3 C4 . . . . 169.1(8) ?
Dy1 O2 C4 C5 . . . . -158.1(5) ?
C2 C3 C4 C5 . . . . -174.7(7) ?
C3 C4 C5 F1 . . . . 112.4(10) ?
O2 C4 C5 F2 . . . . 55.4(10) ?
C3 C4 C5 F2 . . . . -126.4(9) ?
O2 C4 C5 F3 . . . . 173.3(8) ?
O2 Dy1 O3 C7 . . . . 42.0(7) ?
O6 Dy1 O3 C7 . . . . -100.4(7) ?
O4 Dy1 O3 C7 . . . . -36.8(7) ?
O8 Dy1 O3 C7 . . . . -165.8(7) ?
O7 Dy1 O3 C7 . . . . 145.7(6) ?
O5 Dy1 O3 C7 . . . . -9.3(9) ?
O1 Dy1 O3 C7 . . . . 114.5(7) ?
O2 Dy1 O4 C9 . . . . -60.3(7) ?
O6 Dy1 O4 C9 . . . . 147.6(7) ?
O3 Dy1 O4 C9 . . . . 29.4(7) ?
O8 Dy1 O4 C9 . . . . 93.9(7) ?
O7 Dy1 O4 C9 . . . . -153.7(6) ?
O5 Dy1 O4 C9 . . . . -137.0(7) ?
O1 Dy1 O4 C9 . . . . -10.8(8) ?
Dy1 O3 C7 C6 . . . . -148.8(6) ?
C6 C7 C8 C9 . . . . 179.6(9) ?
Dy1 O4 C9 C10 . . . . 166.1(6) ?
C7 C8 C9 C10 . . . . 169.6(8) ?
O4 C9 C10 F6B . . . . -20.3(15) ?
C8 C9 C10 F6B . . . . 164.5(13) ?
O4 C9 C10 F6 . . . . 175.6(11) ?
C8 C9 C10 F6 . . . . 0.5(15) ?
O4 C9 C10 F5 . . . . 60.6(12) ?
C8 C9 C10 F5 . . . . -114.6(12) ?
O4 C9 C10 F5B . . . . -129.3(15) ?
O2 Dy1 O5 C12 . . . . -162.0(7) ?
O6 Dy1 O5 C12 . . . . -7.2(7) ?
O3 Dy1 O5 C12 . . . . -108.4(7) ?
O4 Dy1 O5 C12 . . . . -82.0(7) ?
O8 Dy1 O5 C12 . . . . 41.9(7) ?
O7 Dy1 O5 C12 . . . . 88.7(7) ?
O1 Dy1 O5 C12 . . . . 140.3(6) ?
O2 Dy1 O6 C14 . . . . 40.7(8) ?
O3 Dy1 O6 C14 . . . . 149.1(6) ?
O4 Dy1 O6 C14 . . . . 86.2(7) ?
O8 Dy1 O6 C14 . . . . -139.9(7) ?
O7 Dy1 O6 C14 . . . . -67.3(7) ?
O5 Dy1 O6 C14 . . . . 0.8(6) ?
O1 Dy1 O6 C14 . . . . -122.4(6) ?
Dy1 O5 C12 C13 . . . . 9.0(11) ?
Dy1 O5 C12 C11 . . . . -168.6(5) ?
O5 C12 C13 C14 . . . . -2.2(12) ?
C11 C12 C13 C14 . . . . 175.4(8) ?
Dy1 O6 C14 C13 . . . . 3.7(12) ?
Dy1 O6 C14 C15 . . . . -176.3(5) ?
C12 C13 C14 O6 . . . . -4.2(13) ?
C12 C13 C14 C15 . . . . 175.7(8) ?
O6 C14 C15 F9 . . . . -54.8(11) ?
C13 C14 C15 F9 . . . . 125.2(9) ?
O6 C14 C15 F8 . . . . 66.5(10) ?
C13 C14 C15 F8 . . . . -113.5(9) ?
O6 C14 C15 F7 . . . . -175.0(8) ?
C13 C14 C15 F7 . . . . 5.0(12) ?
O2 Dy1 O7 C17 . . . . 177.5(6) ?
O6 Dy1 O7 C17 . . . . -41.1(6) ?
O3 Dy1 O7 C17 . . . . 79.6(7) ?
O4 Dy1 O7 C17 . . . . -95.9(7) ?
O8 Dy1 O7 C17 . . . . 29.3(6) ?
O5 Dy1 O7 C17 . . . . -113.6(6) ?
O1 Dy1 O7 C17 . . . . 110.9(6) ?
O2 Dy1 O8 C19 . . . . -119.0(6) ?
O6 Dy1 O8 C19 . . . . 61.8(5) ?
O3 Dy1 O8 C19 . . . . 177.0(6) ?
O4 Dy1 O8 C19 . . . . 116.3(5) ?
O7 Dy1 O8 C19 . . . . -33.5(5) ?
O5 Dy1 O8 C19 . . . . 11.7(6) ?
O1 Dy1 O8 C19 . . . . -108.5(6) ?
Dy1 O7 C17 C18 . . . . -18.4(11) ?
Dy1 O7 C17 C16 . . . . 163.5(6) ?
F10B C16 C17 O7 . . . . -176.4(14) ?
F12B C16 C17 O7 . . . . 54.3(17) ?
F11B C16 C17 O7 . . . . -54.0(14) ?
F10B C16 C17 C18 . . . . 5.4(18) ?
F12B C16 C17 C18 . . . . -123.9(16) ?
F11B C16 C17 C18 . . . . 127.7(12) ?
O7 C17 C18 C19 . . . . -5.8(12) ?
C16 C17 C18 C19 . . . . 172.2(8) ?
Dy1 O8 C19 C18 . . . . 28.9(10) ?
Dy1 O8 C19 C20 . . . . -155.5(6) ?
C17 C18 C19 O8 . . . . -0.1(12) ?
C17 C18 C19 C20 . . . . -175.5(7) ?
O8 C19 C20 F11 . . . . 46.0(14) ?
C18 C19 C20 F11 . . . . -138.1(12) ?
O8 C19 C20 F12 . . . . -79.5(12) ?
C18 C19 C20 F12 . . . . 96.5(12) ?
O8 C19 C20 F10 . . . . 163.7(8) ?
C18 C19 C20 F10 . . . . -20.3(13) ?
C25 N1 C21 C22 . . . . 1.3(13) ?
N1 C21 C22 C23 . . . . -0.7(14) ?
C21 C22 C23 C24 . . . . -1.4(15) ?
C22 C23 C24 C25 . . . . 3.0(14) ?
C23 C24 C25 N1 . . . . -2.4(14) ?
C21 N1 C25 C24 . . . . 0.3(14) ?
